data_7156464
loop_
_publ_author_name
'Yaragorla, Srinivasarao'
'Rajesh, P.'

_publ_section_title
;
 Regiospecific formal [3 + 2] annulation of tert-propargyl alcohols with
 acyclic 1,3-diketones via the cycloisomerization of homoallenyl ketones.
;
_journal_issue 7
_journal_name_full 'Organic &amp; biomolecular chemistry'
_journal_page_first 1924
_journal_page_last 1928
_journal_paper_doi 10.1039/c8ob02158a
_journal_volume 17
_journal_year 2019
_chemical_formula_sum 'C27 H23 O3'
_chemical_formula_weight 395.45
_space_group_crystal_system triclinic
_space_group_IT_number 2
_space_group_name_Hall '-P 1'
_space_group_name_H-M_alt 'P -1'
_symmetry_space_group_name_Hall '-P 1'
_symmetry_space_group_name_H-M 'P -1'
_atom_sites_solution_hydrogens geom
_audit_creation_method SHELXL-2014/7
_audit_update_record
;
2018-06-25 deposited with the CCDC.
2018-09-26 downloaded from the CCDC.
;
_cell_angle_alpha 87.971(4)
_cell_angle_beta 75.802(4)
_cell_angle_gamma 85.937(4)
_cell_formula_units_Z 2
_cell_length_a 9.8049(9)
_cell_length_b 9.8109(10)
_cell_length_c 11.3980(12)
_cell_measurement_reflns_used 9882
_cell_measurement_temperature 298(2)
_cell_measurement_theta_max 27.40
_cell_measurement_theta_min 2.75
_cell_volume 1060.08(18)
_computing_cell_refinement 'Bruker SAINT'
_computing_data_collection 'Bruker APEX2'
_computing_data_reduction 'Bruker SAINT'
_computing_molecular_graphics 'Bruker SHELXTL'
_computing_publication_material 'Bruker SHELXTL'
_computing_structure_refinement 'SHELXL-2014/7 (Sheldrick, 2014)'
_computing_structure_solution 'SHELXS-97 (Sheldrick 2008)'
_diffrn_ambient_temperature 298(2)
_diffrn_measured_fraction_theta_full 0.995
_diffrn_measured_fraction_theta_max 0.993
_diffrn_measurement_device_type 'Bruker APEX-II CCD'
_diffrn_measurement_method '\f and \w scans'
_diffrn_radiation_type MoK\a
_diffrn_radiation_wavelength 0.71073
_diffrn_reflns_av_R_equivalents 0.0413
_diffrn_reflns_av_unetI/netI 0.0221
_diffrn_reflns_Laue_measured_fraction_full 0.995
_diffrn_reflns_Laue_measured_fraction_max 0.993
_diffrn_reflns_limit_h_max 12
_diffrn_reflns_limit_h_min -12
_diffrn_reflns_limit_k_max 12
_diffrn_reflns_limit_k_min -12
_diffrn_reflns_limit_l_max 15
_diffrn_reflns_limit_l_min -15
_diffrn_reflns_number 48875
_diffrn_reflns_point_group_measured_fraction_full 0.995
_diffrn_reflns_point_group_measured_fraction_max 0.993
_diffrn_reflns_theta_full 25.242
_diffrn_reflns_theta_max 27.973
_diffrn_reflns_theta_min 2.466
_exptl_absorpt_coefficient_mu 0.080
_exptl_absorpt_correction_type none
_exptl_crystal_colour colourless
_exptl_crystal_density_diffrn 1.239
_exptl_crystal_description plate
_exptl_crystal_F_000 418
_exptl_crystal_size_max 0.42
_exptl_crystal_size_mid 0.32
_exptl_crystal_size_min 0.22
_refine_diff_density_max 0.677
_refine_diff_density_min -0.274
_refine_diff_density_rms 0.042
_refine_ls_extinction_method none
_refine_ls_goodness_of_fit_ref 1.065
_refine_ls_hydrogen_treatment constr
_refine_ls_matrix_type full
_refine_ls_number_parameters 271
_refine_ls_number_reflns 5052
_refine_ls_number_restraints 0
_refine_ls_restrained_S_all 1.065
_refine_ls_R_factor_all 0.0779
_refine_ls_R_factor_gt 0.0603
_refine_ls_shift/su_max 0.000
_refine_ls_shift/su_mean 0.000
_refine_ls_structure_factor_coef Fsqd
_refine_ls_weighting_details 'w=1/[\s^2^(Fo^2^)+(0.0780P)^2^+0.4851P] where P=(Fo^2^+2Fc^2^)/3'
_refine_ls_weighting_scheme calc
_refine_ls_wR_factor_gt 0.1658
_refine_ls_wR_factor_ref 0.1761
_reflns_Friedel_coverage 0.000
_reflns_number_gt 3935
_reflns_number_total 5052
_reflns_threshold_expression 'I > 2\s(I)'
_cod_data_source_file c8ob02158a2.cif
_cod_data_source_block shelx
_cod_depositor_comments 'Adding full bibliography for 7156464--7156465.cif.'
_cod_database_code 7156464
_shelx_shelxl_version_number 2014/7
_shelx_space_group_comment
;
The symmetry employed for this shelxl refinement is uniquely defined
by the following loop, which should always be used as a source of
symmetry information in preference to the above space-group names.
They are only intended as comments.
;

loop_
_space_group_symop_operation_xyz
'x, y, z'
'-x, -y, -z'

loop_
_atom_site_label
_atom_site_type_symbol
_atom_site_fract_x
_atom_site_fract_y
_atom_site_fract_z
_atom_site_U_iso_or_equiv
_atom_site_adp_type
_atom_site_occupancy
_atom_site_site_symmetry_order
_atom_site_calc_flag
_atom_site_refinement_flags_posn
_atom_site_refinement_flags_adp
O2 O 0.37181(14) 0.53601(12) 0.31906(11) 0.0407(3) Uani 1 1 d . .
O1 O 0.2457(2) 0.76179(17) 0.04062(17) 0.0789(6) Uani 1 1 d . .
O3 O 0.93752(17) 0.15155(18) 0.36824(17) 0.0706(5) Uani 1 1 d . .
C4 C 0.30617(17) 0.42239(17) 0.17744(15) 0.0344(4) Uani 1 1 d . .
C3 C 0.30338(17) 0.56719(17) 0.14681(15) 0.0354(4) Uani 1 1 d . .
C22 C 0.26874(19) 0.30825(17) 0.49000(16) 0.0391(4) Uani 1 1 d . .
C8 C 0.26208(18) 0.30898(17) 0.11529(15) 0.0359(4) Uani 1 1 d . .
C15 C 0.51949(19) 0.25184(17) 0.36192(15) 0.0374(4) Uani 1 1 d . .
C5 C 0.34815(19) 0.40968(17) 0.28198(15) 0.0370(4) Uani 1 1 d . .
C14 C 0.36621(19) 0.28898(17) 0.36283(16) 0.0381(4) Uani 1 1 d . .
C20 C 0.6070(2) 0.34563(18) 0.38885(16) 0.0403(4) Uani 1 1 d . .
H20 H 0.5712 0.4349 0.4066 0.048 Uiso 1 1 calc R U
C6 C 0.34391(19) 0.63048(17) 0.23636(16) 0.0384(4) Uani 1 1 d . .
C2 C 0.27378(19) 0.6399(2) 0.03917(17) 0.0428(4) Uani 1 1 d . .
C19 C 0.7448(2) 0.30970(19) 0.38986(17) 0.0450(4) Uani 1 1 d . .
H19 H 0.8010 0.3744 0.4082 0.054 Uiso 1 1 calc R U
C9 C 0.1229(2) 0.3063(2) 0.10794(19) 0.0489(5) Uani 1 1 d . .
H9 H 0.0575 0.3760 0.1422 0.059 Uiso 1 1 calc R U
C27 C 0.3167(2) 0.2915(2) 0.59410(17) 0.0463(4) Uani 1 1 d . .
H27 H 0.4121 0.2708 0.5884 0.056 Uiso 1 1 calc R U
C13 C 0.3566(2) 0.2031(2) 0.0647(2) 0.0500(5) Uani 1 1 d . .
H13 H 0.4503 0.2030 0.0684 0.060 Uiso 1 1 calc R U
C7 C 0.3635(3) 0.7747(2) 0.2601(2) 0.0547(5) Uani 1 1 d . .
H7A H 0.3412 0.8327 0.1968 0.082 Uiso 1 1 calc R U
H7B H 0.3023 0.8010 0.3364 0.082 Uiso 1 1 calc R U
H7C H 0.4597 0.7837 0.2623 0.082 Uiso 1 1 calc R U
C23 C 0.1260(2) 0.3390(2) 0.5016(2) 0.0589(6) Uani 1 1 d . .
H23 H 0.0915 0.3508 0.4325 0.071 Uiso 1 1 calc R U
C16 C 0.5775(2) 0.1209(2) 0.3356(2) 0.0554(5) Uani 1 1 d . .
H16 H 0.5217 0.0561 0.3169 0.066 Uiso 1 1 calc R U
C18 C 0.7999(2) 0.1776(2) 0.36369(18) 0.0488(5) Uani 1 1 d . .
C26 C 0.2240(3) 0.3051(2) 0.70730(19) 0.0573(5) Uani 1 1 d . .
H26 H 0.2577 0.2935 0.7767 0.069 Uiso 1 1 calc R U
C10 C 0.0805(2) 0.2009(2) 0.0502(2) 0.0601(6) Uani 1 1 d . .
H10 H -0.0126 0.2010 0.0448 0.072 Uiso 1 1 calc R U
C17 C 0.7157(3) 0.0828(2) 0.3362(2) 0.0628(6) Uani 1 1 d . .
H17 H 0.7518 -0.0063 0.3181 0.075 Uiso 1 1 calc R U
C11 C 0.1753(3) 0.0967(2) 0.0011(2) 0.0615(6) Uani 1 1 d . .
H11 H 0.1466 0.0258 -0.0372 0.074 Uiso 1 1 calc R U
C1 C 0.2831(3) 0.5622(3) -0.07284(19) 0.0652(6) Uani 1 1 d . .
H1A H 0.3062 0.4672 -0.0587 0.098 Uiso 1 1 calc R U
H1B H 0.1941 0.5720 -0.0943 0.098 Uiso 1 1 calc R U
H1C H 0.3550 0.5972 -0.1377 0.098 Uiso 1 1 calc R U
C25 C 0.0836(3) 0.3356(3) 0.7171(2) 0.0667(6) Uani 1 1 d . .
H25 H 0.0216 0.3449 0.7929 0.080 Uiso 1 1 calc R U
C12 C 0.3127(3) 0.0973(2) 0.0086(2) 0.0617(6) Uani 1 1 d . .
H12 H 0.3769 0.0261 -0.0242 0.074 Uiso 1 1 calc R U
C24 C 0.0344(3) 0.3525(3) 0.6142(3) 0.0728(7) Uani 1 1 d . .
H24 H -0.0611 0.3731 0.6206 0.087 Uiso 1 1 calc R U
C21 C 1.0006(3) 0.0189(3) 0.3381(3) 0.0910(9) Uani 1 1 d . .
H21A H 1.0965 0.0144 0.3449 0.137 Uiso 1 1 calc R U
H21B H 0.9493 -0.0472 0.3924 0.137 Uiso 1 1 calc R U
H21C H 0.9987 -0.0004 0.2565 0.137 Uiso 1 1 calc R U

loop_
_atom_site_aniso_label
_atom_site_aniso_U_11
_atom_site_aniso_U_22
_atom_site_aniso_U_33
_atom_site_aniso_U_23
_atom_site_aniso_U_13
_atom_site_aniso_U_12
O2 0.0560(8) 0.0332(6) 0.0386(6) 0.0003(5) -0.0220(6) -0.0055(5)
O1 0.1269(16) 0.0456(9) 0.0814(12) 0.0105(8) -0.0618(12) 0.0010(9)
O3 0.0531(9) 0.0639(10) 0.0951(13) -0.0004(9) -0.0221(9) 0.0078(7)
C4 0.0352(8) 0.0354(8) 0.0338(8) -0.0004(6) -0.0108(6) -0.0032(6)
C3 0.0362(8) 0.0351(8) 0.0363(8) 0.0015(6) -0.0114(7) -0.0034(6)
C22 0.0453(10) 0.0318(8) 0.0425(9) 0.0054(7) -0.0142(7) -0.0095(7)
C8 0.0417(9) 0.0348(8) 0.0339(8) 0.0009(6) -0.0135(7) -0.0064(7)
C15 0.0491(10) 0.0318(8) 0.0326(8) 0.0016(6) -0.0122(7) -0.0054(7)
C5 0.0453(9) 0.0318(8) 0.0370(9) -0.0008(6) -0.0149(7) -0.0057(7)
C14 0.0485(10) 0.0315(8) 0.0386(9) 0.0035(7) -0.0181(7) -0.0069(7)
C20 0.0492(10) 0.0327(8) 0.0407(9) -0.0035(7) -0.0140(8) -0.0027(7)
C6 0.0429(9) 0.0338(9) 0.0401(9) 0.0029(7) -0.0136(7) -0.0025(7)
C2 0.0410(9) 0.0469(10) 0.0437(10) 0.0094(8) -0.0164(7) -0.0073(8)
C19 0.0492(10) 0.0417(10) 0.0465(10) -0.0004(8) -0.0149(8) -0.0076(8)
C9 0.0430(10) 0.0469(11) 0.0608(12) -0.0040(9) -0.0194(9) -0.0039(8)
C27 0.0520(11) 0.0467(10) 0.0422(10) 0.0039(8) -0.0150(8) -0.0062(8)
C13 0.0446(10) 0.0463(11) 0.0617(12) -0.0110(9) -0.0175(9) -0.0003(8)
C7 0.0755(14) 0.0361(10) 0.0601(12) -0.0009(9) -0.0302(11) -0.0061(9)
C23 0.0490(12) 0.0692(14) 0.0612(13) 0.0147(11) -0.0190(10) -0.0100(10)
C16 0.0638(13) 0.0325(10) 0.0745(14) -0.0068(9) -0.0242(11) -0.0058(9)
C18 0.0494(11) 0.0464(11) 0.0497(11) 0.0043(8) -0.0124(8) 0.0013(8)
C26 0.0707(14) 0.0579(13) 0.0419(10) 0.0023(9) -0.0101(10) -0.0085(10)
C10 0.0575(13) 0.0588(13) 0.0753(15) -0.0003(11) -0.0342(11) -0.0175(10)
C17 0.0693(14) 0.0349(10) 0.0852(16) -0.0080(10) -0.0225(12) 0.0070(9)
C11 0.0839(16) 0.0477(12) 0.0641(14) -0.0062(10) -0.0343(12) -0.0202(11)
C1 0.0899(17) 0.0707(15) 0.0379(10) 0.0085(10) -0.0223(11) -0.0057(13)
C25 0.0655(15) 0.0634(14) 0.0587(14) 0.0049(11) 0.0075(11) -0.0036(11)
C12 0.0729(15) 0.0429(11) 0.0712(15) -0.0176(10) -0.0200(12) 0.0008(10)
C24 0.0468(12) 0.0857(18) 0.0781(17) 0.0167(14) -0.0028(11) -0.0044(12)
C21 0.0747(18) 0.0756(18) 0.117(3) 0.0045(17) -0.0230(17) 0.0270(14)

loop_
_atom_type_symbol
_atom_type_description
_atom_type_scat_dispersion_real
_atom_type_scat_dispersion_imag
_atom_type_scat_source
C C 0.0033 0.0016 'International Tables Vol C Tables 4.2.6.8 and 6.1.1.4'
H H 0.0000 0.0000 'International Tables Vol C Tables 4.2.6.8 and 6.1.1.4'
O O 0.0106 0.0060 'International Tables Vol C Tables 4.2.6.8 and 6.1.1.4'

loop_
_geom_angle_atom_site_label_1
_geom_angle_atom_site_label_2
_geom_angle_atom_site_label_3
_geom_angle
C6 O2 C5 107.67(13)
C18 O3 C21 117.9(2)
C5 C4 C3 106.12(14)
C5 C4 C8 125.11(15)
C3 C4 C8 128.61(15)
C6 C3 C4 106.32(14)
C6 C3 C2 123.42(16)
C4 C3 C2 130.14(16)
C27 C22 C23 118.24(18)
C27 C22 C14 122.67(16)
C23 C22 C14 119.05(17)
C13 C8 C9 118.30(17)
C13 C8 C4 121.48(16)
C9 C8 C4 120.21(16)
C16 C15 C20 116.99(17)
C16 C15 C14 120.60(16)
C20 C15 C14 122.41(15)
C4 C5 O2 110.10(14)
C4 C5 C14 132.56(15)
O2 C5 C14 117.28(14)
C5 C14 C15 112.83(14)
C5 C14 C22 110.73(15)
C15 C14 C22 114.21(14)
C19 C20 C15 121.70(17)
C19 C20 H20 119.2
C15 C20 H20 119.2
O2 C6 C3 109.79(15)
O2 C6 C7 116.10(15)
C3 C6 C7 134.12(16)
O1 C2 C3 120.46(18)
O1 C2 C1 120.12(18)
C3 C2 C1 119.39(17)
C20 C19 C18 120.05(18)
C20 C19 H19 120.0
C18 C19 H19 120.0
C10 C9 C8 120.7(2)
C10 C9 H9 119.6
C8 C9 H9 119.6
C22 C27 C26 120.7(2)
C22 C27 H27 119.6
C26 C27 H27 119.6
C8 C13 C12 120.52(19)
C8 C13 H13 119.7
C12 C13 H13 119.7
C6 C7 H7A 109.5
C6 C7 H7B 109.5
H7A C7 H7B 109.5
C6 C7 H7C 109.5
H7A C7 H7C 109.5
H7B C7 H7C 109.5
C24 C23 C22 120.8(2)
C24 C23 H23 119.6
C22 C23 H23 119.6
C15 C16 C17 122.18(19)
C15 C16 H16 118.9
C17 C16 H16 118.9
O3 C18 C17 124.89(19)
O3 C18 C19 115.65(19)
C17 C18 C19 119.46(19)
C25 C26 C27 120.3(2)
C25 C26 H26 119.9
C27 C26 H26 119.9
C11 C10 C9 120.2(2)
C11 C10 H10 119.9
C9 C10 H10 119.9
C18 C17 C16 119.62(19)
C18 C17 H17 120.2
C16 C17 H17 120.2
C10 C11 C12 119.78(19)
C10 C11 H11 120.1
C12 C11 H11 120.1
C2 C1 H1A 109.5
C2 C1 H1B 109.5
H1A C1 H1B 109.5
C2 C1 H1C 109.5
H1A C1 H1C 109.5
H1B C1 H1C 109.5
C26 C25 C24 119.6(2)
C26 C25 H25 120.2
C24 C25 H25 120.2
C11 C12 C13 120.5(2)
C11 C12 H12 119.8
C13 C12 H12 119.8
C25 C24 C23 120.4(2)
C25 C24 H24 119.8
C23 C24 H24 119.8
O3 C21 H21A 109.5
O3 C21 H21B 109.5
H21A C21 H21B 109.5
O3 C21 H21C 109.5
H21A C21 H21C 109.5
H21B C21 H21C 109.5

loop_
_geom_bond_atom_site_label_1
_geom_bond_atom_site_label_2
_geom_bond_distance
O2 C6 1.361(2)
O2 C5 1.376(2)
O1 C2 1.208(2)
O3 C18 1.369(3)
O3 C21 1.417(3)
C4 C5 1.352(2)
C4 C3 1.451(2)
C4 C8 1.484(2)
C3 C6 1.365(2)
C3 C2 1.477(2)
C22 C27 1.380(3)
C22 C23 1.386(3)
C22 C14 1.538(3)
C8 C13 1.383(3)
C8 C9 1.390(3)
C15 C16 1.380(3)
C15 C20 1.392(2)
C15 C14 1.519(2)
C5 C14 1.502(2)
C20 C19 1.375(3)
C20 H20 0.9300
C6 C7 1.484(3)
C2 C1 1.491(3)
C19 C18 1.382(3)
C19 H19 0.9300
C9 C10 1.384(3)
C9 H9 0.9300
C27 C26 1.389(3)
C27 H27 0.9300
C13 C12 1.384(3)
C13 H13 0.9300
C7 H7A 0.9600
C7 H7B 0.9600
C7 H7C 0.9600
C23 C24 1.379(3)
C23 H23 0.9300
C16 C17 1.382(3)
C16 H16 0.9300
C18 C17 1.378(3)
C26 C25 1.366(3)
C26 H26 0.9300
C10 C11 1.368(4)
C10 H10 0.9300
C17 H17 0.9300
C11 C12 1.371(3)
C11 H11 0.9300
C1 H1A 0.9600
C1 H1B 0.9600
C1 H1C 0.9600
C25 C24 1.374(4)
C25 H25 0.9300
C12 H12 0.9300
C24 H24 0.9300
C21 H21A 0.9600
C21 H21B 0.9600
C21 H21C 0.9600
